data_4512460
loop_
_publ_author_name
'Chen, Lingjing'
'Chen, Gui'
'Leung, Chi-Fai'
'Yiu, Shek-Man'
'Ko, Chi-Chiu'
'Anxolab\'eh\`ere-Mallart, Elodie'
'Robert, Marc'
'Lau, Tai-Chu'

_publ_section_title
;
 Dual Homogeneous and Heterogeneous Pathways in Photo- and
 Electrocatalytic Hydrogen Evolution with Nickel(II) Catalysts Bearing
 Tetradentate Macrocyclic Ligands
;
_journal_issue 1
_journal_name_full 'ACS Catalysis'
_journal_page_first 356
_journal_paper_doi 10.1021/cs501534h
_journal_volume 5
_journal_year 2015
_chemical_formula_moiety '2(Cl O4), C21 H30 N3 Ni P, C3 H6 O'
_chemical_formula_sum 'C24 H36 Cl2 N3 Ni O9 P'
_chemical_formula_weight 671.14
_chemical_name_systematic
;
 ? 
;
_space_group_crystal_system triclinic
_space_group_IT_number 2
_space_group_name_Hall '-P 1'
_space_group_name_H-M_alt 'P -1'
_symmetry_space_group_name_Hall '-P 1'
_symmetry_space_group_name_H-M 'P -1'
_atom_sites_solution_hydrogens geom
_atom_sites_solution_primary direct
_atom_sites_solution_secondary difmap
_audit_creation_date 2013-11-04
_audit_creation_method
;
  Olex2 1.1
  (compiled 2011.11.01 svn.r2039, GUI svn.r3906)
;
_cell_angle_alpha 79.943(4)
_cell_angle_beta 89.364(4)
_cell_angle_gamma 73.953(4)
_cell_formula_units_Z 2
_cell_length_a 9.3883(4)
_cell_length_b 13.0308(6)
_cell_length_c 13.0930(6)
_cell_measurement_reflns_used 5541
_cell_measurement_temperature 173(2)
_cell_measurement_theta_max 71.5639
_cell_measurement_theta_min 3.4281
_cell_volume 1514.52(12)
_computing_molecular_graphics
;
O. V. Dolomanov, L. J. Bourhis, R. J. Gildea, J. A. K. Howard and H. Puschmann,
OLEX2: a complete structure solution, refinement and analysis program.
J. Appl. Cryst. (2009). 42, 339-341.
;
_computing_publication_material
;
O. V. Dolomanov, L. J. Bourhis, R. J. Gildea, J. A. K. Howard and H. Puschmann,
OLEX2: a complete structure solution, refinement and analysis program.
J. Appl. Cryst. (2009). 42, 339-341.
;
_computing_structure_refinement
;
XL, G.M. Sheldrick, Acta Cryst.
(2008). A64, 112-122
;
_computing_structure_solution 'SHELXS-97 (Sheldrick, 1990)'
_diffrn_ambient_temperature 173(2)
_diffrn_detector_area_resol_mean 16.1270
_diffrn_measured_fraction_theta_full 0.995
_diffrn_measured_fraction_theta_max 0.995
_diffrn_measurement_device_type 'Xcalibur, Sapphire3, Gemini ultra'
_diffrn_measurement_method '\w scans'
_diffrn_radiation_monochromator mirror
_diffrn_radiation_type 'CU K\a'
_diffrn_radiation_wavelength 1.54184
_diffrn_reflns_av_R_equivalents 0.0344
_diffrn_reflns_av_unetI/netI 0.0389
_diffrn_reflns_limit_h_max 11
_diffrn_reflns_limit_h_min -9
_diffrn_reflns_limit_k_max 15
_diffrn_reflns_limit_k_min -13
_diffrn_reflns_limit_l_max 12
_diffrn_reflns_limit_l_min -15
_diffrn_reflns_number 10621
_diffrn_reflns_theta_full 67.00
_diffrn_reflns_theta_max 67.00
_diffrn_reflns_theta_min 3.43
_diffrn_source 'Enhance Ultra (Cu) X-ray Source'
_diffrn_source_current n/a
_diffrn_source_voltage n/a
_exptl_absorpt_coefficient_mu 3.507
_exptl_absorpt_correction_T_max 1.00000
_exptl_absorpt_correction_T_min 0.69419
_exptl_absorpt_correction_type multi-scan
_exptl_absorpt_process_details
;
CrysAlisPro, Agilent Technologies,
Version 1.171.35.21 (release 20-01-2012 CrysAlis171 .NET)
(compiled Jan 23 2012,18:06:46)
Empirical absorption correction using spherical harmonics,
 implemented in SCALE3 ABSPACK scaling algorithm.
;
_exptl_crystal_density_diffrn 1.472
_exptl_crystal_density_method 'not measured'
_exptl_crystal_description BLOCK
_exptl_crystal_F_000 700
_exptl_crystal_size_max 0.34
_exptl_crystal_size_mid 0.24
_exptl_crystal_size_min 0.03
_refine_diff_density_max 2.691
_refine_diff_density_min -1.006
_refine_diff_density_rms 0.135
_refine_ls_extinction_method none
_refine_ls_goodness_of_fit_ref 1.114
_refine_ls_hydrogen_treatment constr
_refine_ls_matrix_type full
_refine_ls_number_parameters 509
_refine_ls_number_reflns 5379
_refine_ls_number_restraints 301
_refine_ls_restrained_S_all 1.143
_refine_ls_R_factor_all 0.1195
_refine_ls_R_factor_gt 0.1106
_refine_ls_shift/su_max 0.000
_refine_ls_shift/su_mean 0.000
_refine_ls_structure_factor_coef Fsqd
_refine_ls_weighting_details 'calc w=1/[\s^2^(Fo^2^)+(0.0790P)^2^+17.7542P] where P=(Fo^2^+2Fc^2^)/3'
_refine_ls_weighting_scheme calc
_refine_ls_wR_factor_gt 0.2796
_refine_ls_wR_factor_ref 0.2828
_reflns_number_gt 4895
_reflns_number_total 5379
_reflns_threshold_expression >2sigma(I)
_cod_data_source_file cs501534h_si_005.cif
_cod_data_source_block 100213a_chen
_cod_depositor_comments 'Adding full bibliography for 4512457--4512460.cif.'
_cod_database_code 4512460

loop_
_space_group_symop_id
_space_group_symop_operation_xyz
1 'x, y, z'
2 '-x, -y, -z'

loop_
_atom_site_label
_atom_site_type_symbol
_atom_site_fract_x
_atom_site_fract_y
_atom_site_fract_z
_atom_site_U_iso_or_equiv
_atom_site_adp_type
_atom_site_occupancy
_atom_site_symmetry_multiplicity
_atom_site_calc_flag
_atom_site_refinement_flags
_atom_site_disorder_assembly
_atom_site_disorder_group
Cl1 Cl 0.0355(6) 0.3023(5) 0.0414(4) 0.0386(11) Uani 0.50 1 d PU A 1
O1 O -0.0982(18) 0.2971(14) 0.0979(14) 0.065(4) Uani 0.50 1 d PDU A 1
O2 O 0.0160(19) 0.2684(13) -0.0571(11) 0.066(3) Uani 0.50 1 d PDU A 1
O3 O 0.1601(18) 0.2273(14) 0.0965(14) 0.064(4) Uani 0.50 1 d PDU A 1
O4 O 0.0497(15) 0.4080(10) 0.0229(11) 0.060(3) Uani 0.50 1 d PDU A 1
Cl1A Cl 0.0069(7) 0.2617(5) 0.0453(5) 0.0487(14) Uani 0.50 1 d PDU B 2
O1A O -0.1130(18) 0.3338(13) 0.0902(14) 0.070(4) Uani 0.50 1 d PDU B 2
O2A O 0.029(2) 0.3128(14) -0.0561(12) 0.075(4) Uani 0.50 1 d PDU B 2
O3A O 0.1320(19) 0.2392(17) 0.1148(15) 0.076(4) Uani 0.50 1 d PDU B 2
O4A O -0.0328(19) 0.1637(12) 0.0400(14) 0.085(4) Uani 0.50 1 d PDU B 2
Cl2 Cl 0.4836(5) 0.8738(4) 0.4583(4) 0.0527(11) Uani 0.50 1 d PU C 1
O5 O 0.3404(13) 0.9182(11) 0.5001(10) 0.064(3) Uani 0.50 1 d PDU C 1
O6 O 0.6084(16) 0.9041(14) 0.4778(14) 0.087(4) Uani 0.50 1 d PDU C 1
O7 O 0.4566(19) 0.8774(14) 0.3512(10) 0.089(4) Uani 0.50 1 d PDU C 1
O8 O 0.5068(15) 0.7595(10) 0.5151(11) 0.065(3) Uani 0.50 1 d PDU C 1
Cl2A Cl 0.5786(5) 0.6255(4) 0.4632(3) 0.0466(10) Uani 0.50 1 d PU D 2
O5A O 0.5051(15) 0.5600(10) 0.4123(10) 0.060(3) Uani 0.50 1 d PDU D 2
O6A O 0.5317(15) 0.6201(11) 0.5695(9) 0.062(3) Uani 0.50 1 d PDU D 2
O7A O 0.7218(12) 0.5797(9) 0.4585(8) 0.047(2) Uani 0.50 1 d PDU D 2
O8A O 0.5240(15) 0.7375(9) 0.4114(10) 0.060(3) Uani 0.50 1 d PDU D 2
Ni1 Ni 0.21552(14) 0.65764(9) 0.72340(9) 0.0269(4) Uani 1 1 d . E .
P1 P 0.0167(2) 0.73116(16) 0.62521(16) 0.0349(5) Uani 1 1 d D . .
N1 N 0.2757(7) 0.7902(5) 0.7111(5) 0.0337(14) Uani 1 1 d . . .
H1 H 0.3121 0.8010 0.6449 0.040 Uiso 1 1 calc R E .
N2 N 0.3901(7) 0.5938(5) 0.8023(5) 0.0352(15) Uani 1 1 d . . .
N3 N 0.1996(7) 0.5100(5) 0.7387(5) 0.0323(14) Uani 1 1 d . . .
H3 H 0.2351 0.4862 0.6778 0.039 Uiso 1 1 calc R E .
C1 C 0.4052(10) 0.7754(7) 0.7852(7) 0.043(2) Uani 1 1 d . E .
H1A H 0.3622 0.8030 0.8487 0.051 Uiso 1 1 calc R . .
C2 C 0.4780(9) 0.6564(6) 0.8184(6) 0.0345(17) Uani 1 1 d . E .
C3 C 0.6161(10) 0.6095(8) 0.8663(7) 0.043(2) Uani 1 1 d . . .
H3A H 0.6791 0.6527 0.8774 0.052 Uiso 1 1 calc R E .
C4 C 0.6615(10) 0.4970(8) 0.8984(7) 0.049(2) Uani 1 1 d . E .
H4 H 0.7575 0.4632 0.9299 0.059 Uiso 1 1 calc R . .
C5 C 0.5680(10) 0.4341(7) 0.8848(7) 0.045(2) Uani 1 1 d . . .
H5 H 0.5976 0.3577 0.9079 0.054 Uiso 1 1 calc R E .
C6 C 0.4292(9) 0.4865(6) 0.8361(6) 0.0371(18) Uani 1 1 d . E .
C7 C 0.3057(10) 0.4369(7) 0.8247(8) 0.045(2) Uani 1 1 d . E .
H7 H 0.2501 0.4409 0.8902 0.054 Uiso 1 1 calc R . .
C8 C 0.0500(10) 0.4883(7) 0.7514(7) 0.043(2) Uani 1 1 d . E .
H8A H 0.0648 0.4088 0.7649 0.052 Uiso 1 1 calc R . .
H8B H 0.0047 0.5165 0.8132 0.052 Uiso 1 1 calc R . .
C9 C -0.0555(10) 0.5372(7) 0.6608(7) 0.0408(19) Uani 1 1 d . . .
H9A H -0.1365 0.5016 0.6663 0.049 Uiso 1 1 calc R E .
H9B H -0.0031 0.5230 0.5965 0.049 Uiso 1 1 calc R . .
C10 C -0.1225(9) 0.6589(7) 0.6527(8) 0.043(2) Uani 1 1 d . E .
H10A H -0.1688 0.6740 0.7188 0.052 Uiso 1 1 calc R . .
H10B H -0.2009 0.6853 0.5969 0.052 Uiso 1 1 calc R . .
C11 C -0.0688(11) 0.8681(7) 0.6426(9) 0.054(3) Uani 1 1 d . E .
H11A H -0.1486 0.9030 0.5886 0.065 Uiso 1 1 calc R . .
H11B H -0.1146 0.8669 0.7111 0.065 Uiso 1 1 calc R . .
C12 C 0.0419(12) 0.9354(7) 0.6363(9) 0.060(3) Uani 1 1 d . . .
H12A H 0.0878 0.9358 0.5679 0.072 Uiso 1 1 calc R E .
H12B H -0.0126 1.0112 0.6405 0.072 Uiso 1 1 calc R . .
C13 C 0.1634(11) 0.8950(7) 0.7203(8) 0.051(2) Uani 1 1 d . E .
H13A H 0.2158 0.9514 0.7197 0.062 Uiso 1 1 calc R . .
H13B H 0.1172 0.8857 0.7883 0.062 Uiso 1 1 calc R . .
C14 C 0.5116(11) 0.8411(8) 0.7444(10) 0.061(3) Uani 1 1 d . . .
H14A H 0.5891 0.8311 0.7977 0.091 Uiso 1 1 calc R E .
H14B H 0.4570 0.9182 0.7272 0.091 Uiso 1 1 calc R . .
H14C H 0.5572 0.8165 0.6821 0.091 Uiso 1 1 calc R . .
C15 C 0.3530(13) 0.3191(8) 0.8154(11) 0.073(4) Uani 1 1 d . . .
H15A H 0.4143 0.3098 0.7548 0.109 Uiso 1 1 calc R E .
H15B H 0.2651 0.2942 0.8072 0.109 Uiso 1 1 calc R . .
H15C H 0.4105 0.2764 0.8782 0.109 Uiso 1 1 calc R . .
C16 C 0.0694(17) 0.7253(15) 0.4863(9) 0.024(3) Uani 0.50 1 d PDU E 1
C17 C 0.2137(18) 0.6799(15) 0.4569(11) 0.034(3) Uani 0.50 1 d PDU E 1
H17 H 0.2900 0.6483 0.5093 0.041 Uiso 0.50 1 calc PR E 1
C18 C 0.2490(19) 0.6795(15) 0.3538(11) 0.042(3) Uani 0.50 1 d PDU E 1
H18 H 0.3480 0.6481 0.3363 0.050 Uiso 0.50 1 calc PR E 1
C19 C 0.1383(19) 0.7253(15) 0.2764(12) 0.044(3) Uani 0.50 1 d PDU E 1
H19 H 0.1613 0.7241 0.2057 0.053 Uiso 0.50 1 calc PR E 1
C20 C -0.007(2) 0.7732(18) 0.3025(11) 0.035(3) Uani 0.50 1 d PDU E 1
H20 H -0.0814 0.8076 0.2496 0.042 Uiso 0.50 1 calc PR E 1
C21 C -0.0403(19) 0.7701(14) 0.4071(10) 0.032(3) Uani 0.50 1 d PDU E 1
H21 H -0.1400 0.7991 0.4247 0.039 Uiso 0.50 1 calc PR E 1
C16A C 0.019(2) 0.7524(17) 0.4893(10) 0.034(4) Uani 0.50 1 d PDU E 2
C17A C 0.158(2) 0.7215(15) 0.4477(12) 0.036(3) Uani 0.50 1 d PDU E 2
H17A H 0.2437 0.6945 0.4925 0.043 Uiso 0.50 1 calc PR E 2
C18A C 0.171(2) 0.7294(16) 0.3412(12) 0.045(3) Uani 0.50 1 d PDU E 2
H18A H 0.2660 0.7071 0.3124 0.054 Uiso 0.50 1 calc PR E 2
C19A C 0.044(2) 0.771(2) 0.2779(14) 0.048(4) Uani 0.50 1 d PDU E 2
H19A H 0.0512 0.7756 0.2048 0.057 Uiso 0.50 1 calc PR E 2
C20A C -0.094(2) 0.8056(15) 0.3192(12) 0.045(3) Uani 0.50 1 d PDU E 2
H20A H -0.1800 0.8362 0.2743 0.054 Uiso 0.50 1 calc PR E 2
C21A C -0.108(2) 0.7958(16) 0.4267(12) 0.040(3) Uani 0.50 1 d PDU E 2
H21A H -0.2024 0.8182 0.4558 0.048 Uiso 0.50 1 calc PR E 2
O9 O 0.3735(17) 0.8473(8) 0.0141(8) 0.131(5) Uani 1 1 d . . .
C22 C 0.276(3) 0.9478(13) 0.1393(14) 0.146(9) Uani 1 1 d . . .
H22A H 0.1680 0.9665 0.1438 0.219 Uiso 1 1 calc R . .
H22B H 0.3121 1.0066 0.1568 0.219 Uiso 1 1 calc R . .
H22C H 0.3212 0.8806 0.1882 0.219 Uiso 1 1 calc R . .
C23 C 0.317(2) 0.9323(11) 0.0334(14) 0.102(5) Uani 1 1 d . . .
C24 C 0.290(2) 1.0293(13) -0.0570(14) 0.133(8) Uani 1 1 d . . .
H24A H 0.3627 1.0119 -0.1100 0.200 Uiso 1 1 calc R . .
H24B H 0.2999 1.0932 -0.0311 0.200 Uiso 1 1 calc R . .
H24C H 0.1896 1.0446 -0.0874 0.200 Uiso 1 1 calc R . .

loop_
_atom_site_aniso_label
_atom_site_aniso_U_11
_atom_site_aniso_U_22
_atom_site_aniso_U_33
_atom_site_aniso_U_23
_atom_site_aniso_U_13
_atom_site_aniso_U_12
Cl1 0.043(2) 0.046(2) 0.024(2) -0.004(2) -0.0003(16) -0.009(2)
O1 0.059(4) 0.067(6) 0.065(5) -0.007(4) 0.013(4) -0.015(4)
O2 0.078(6) 0.071(6) 0.053(4) -0.023(4) -0.003(4) -0.022(4)
O3 0.058(4) 0.066(5) 0.063(5) -0.011(4) -0.010(4) -0.007(4)
O4 0.066(5) 0.056(4) 0.059(5) -0.011(4) 0.001(4) -0.020(4)
Cl1A 0.055(3) 0.047(3) 0.038(2) -0.010(2) -0.0027(19) -0.001(2)
O1A 0.067(5) 0.069(5) 0.066(6) -0.013(5) 0.010(4) -0.007(4)
O2A 0.082(6) 0.079(6) 0.061(4) -0.011(4) 0.010(4) -0.019(4)
O3A 0.068(5) 0.083(6) 0.073(6) -0.017(5) -0.012(4) -0.012(4)
O4A 0.092(6) 0.078(4) 0.093(6) -0.023(4) 0.004(4) -0.033(4)
Cl2 0.055(2) 0.047(2) 0.058(2) -0.0103(18) 0.0008(19) -0.0166(18)
O5 0.057(4) 0.067(5) 0.052(5) -0.004(4) -0.004(4) 0.004(4)
O6 0.076(5) 0.088(6) 0.104(6) -0.012(5) 0.001(4) -0.038(5)
O7 0.104(6) 0.095(6) 0.068(4) -0.018(4) 0.005(4) -0.024(4)
O8 0.067(5) 0.055(4) 0.072(5) -0.014(4) 0.000(4) -0.015(3)
Cl2A 0.050(2) 0.055(2) 0.040(2) -0.0174(17) 0.0078(17) -0.0174(17)
O5A 0.064(5) 0.058(5) 0.060(5) -0.017(4) 0.001(4) -0.019(4)
O6A 0.065(5) 0.069(5) 0.053(4) -0.018(3) 0.017(4) -0.017(4)
O7A 0.055(3) 0.051(4) 0.027(4) -0.019(4) 0.001(3) 0.007(3)
O8A 0.062(5) 0.052(3) 0.064(5) -0.013(3) 0.005(4) -0.008(3)
Ni1 0.0334(7) 0.0246(6) 0.0209(6) -0.0021(5) -0.0014(5) -0.0059(5)
P1 0.0409(11) 0.0311(10) 0.0312(11) 0.0044(8) -0.0099(8) -0.0133(8)
N1 0.042(4) 0.027(3) 0.029(3) 0.002(3) -0.007(3) -0.010(3)
N2 0.042(4) 0.038(4) 0.023(3) -0.006(3) -0.004(3) -0.006(3)
N3 0.038(4) 0.029(3) 0.030(3) -0.003(3) 0.001(3) -0.010(3)
C1 0.045(5) 0.037(4) 0.046(5) -0.006(4) -0.010(4) -0.013(4)
C2 0.039(4) 0.037(4) 0.024(4) -0.001(3) -0.001(3) -0.006(3)
C3 0.040(5) 0.053(5) 0.033(5) 0.001(4) -0.009(4) -0.012(4)
C4 0.041(5) 0.060(6) 0.034(5) 0.002(4) -0.008(4) -0.001(4)
C5 0.050(5) 0.042(5) 0.033(5) 0.002(4) -0.007(4) 0.000(4)
C6 0.043(5) 0.028(4) 0.033(4) -0.005(3) -0.005(3) 0.001(3)
C7 0.048(5) 0.028(4) 0.051(5) 0.000(4) -0.003(4) -0.001(4)
C8 0.048(5) 0.033(4) 0.043(5) 0.006(4) 0.002(4) -0.013(4)
C9 0.045(5) 0.038(4) 0.043(5) -0.007(4) -0.001(4) -0.019(4)
C10 0.038(4) 0.040(5) 0.052(5) 0.000(4) -0.005(4) -0.015(4)
C11 0.056(6) 0.035(5) 0.065(7) 0.002(4) -0.025(5) -0.008(4)
C12 0.061(6) 0.025(4) 0.087(8) 0.011(4) -0.038(6) -0.009(4)
C13 0.059(6) 0.026(4) 0.065(6) -0.007(4) -0.024(5) -0.004(4)
C14 0.050(6) 0.044(5) 0.088(8) 0.003(5) -0.015(5) -0.021(4)
C15 0.074(7) 0.029(5) 0.106(10) -0.002(5) -0.032(7) -0.005(5)
C16 0.030(6) 0.022(8) 0.021(5) 0.002(5) -0.003(4) -0.011(6)
C17 0.033(5) 0.037(8) 0.036(5) -0.015(6) 0.001(5) -0.011(5)
C18 0.043(6) 0.047(8) 0.037(6) -0.009(6) 0.008(4) -0.013(6)
C19 0.052(7) 0.050(8) 0.033(6) -0.008(6) 0.006(4) -0.018(6)
C20 0.047(6) 0.033(7) 0.026(5) -0.005(6) -0.004(5) -0.013(7)
C21 0.037(6) 0.033(7) 0.024(5) 0.000(5) -0.006(4) -0.007(6)
C16A 0.036(6) 0.026(8) 0.035(6) 0.004(6) -0.004(4) -0.006(6)
C17A 0.038(6) 0.032(8) 0.037(5) -0.003(6) -0.002(5) -0.009(6)
C18A 0.052(6) 0.046(8) 0.037(6) -0.005(6) 0.003(5) -0.015(6)
C19A 0.062(7) 0.047(9) 0.035(6) -0.007(7) -0.004(4) -0.016(8)
C20A 0.054(6) 0.043(8) 0.040(5) -0.001(6) -0.013(6) -0.020(6)
C21A 0.038(6) 0.040(8) 0.042(6) -0.006(6) -0.009(5) -0.011(6)
O9 0.238(15) 0.056(6) 0.077(7) -0.020(5) -0.056(8) 0.003(7)
C22 0.25(3) 0.066(10) 0.108(14) -0.012(9) 0.083(16) -0.033(13)
C23 0.132(14) 0.056(8) 0.107(12) -0.025(8) -0.036(10) 0.001(8)
C24 0.19(2) 0.069(10) 0.108(14) -0.010(9) 0.035(13) 0.013(11)

loop_
_atom_type_symbol
_atom_type_description
_atom_type_scat_dispersion_real
_atom_type_scat_dispersion_imag
_atom_type_scat_source
C C 0.0181 0.0091 'International Tables Vol C Tables 4.2.6.8 and 6.1.1.4'
H H 0.0000 0.0000 'International Tables Vol C Tables 4.2.6.8 and 6.1.1.4'
N N 0.0311 0.0180 'International Tables Vol C Tables 4.2.6.8 and 6.1.1.4'
Ni Ni -3.0029 0.5091 'International Tables Vol C Tables 4.2.6.8 and 6.1.1.4'
P P 0.2955 0.4335 'International Tables Vol C Tables 4.2.6.8 and 6.1.1.4'
Cl Cl 0.3639 0.7018 'International Tables Vol C Tables 4.2.6.8 and 6.1.1.4'
O O 0.0492 0.0322 'International Tables Vol C Tables 4.2.6.8 and 6.1.1.4'

loop_
_geom_angle_atom_site_label_1
_geom_angle_atom_site_label_2
_geom_angle_atom_site_label_3
_geom_angle
O1 Cl1 O2 105.3(10)
O3 Cl1 O1 109.5(10)
O3 Cl1 O2 108.7(10)
O4 Cl1 O1 111.0(9)
O4 Cl1 O2 110.0(9)
O4 Cl1 O3 112.1(10)
O2A Cl1A O1A 109.1(10)
O2A Cl1A O3A 113.5(11)
O2A Cl1A O4A 109.6(10)
O3A Cl1A O1A 105.5(11)
O3A Cl1A O4A 110.4(11)
O4A Cl1A O1A 108.6(10)
O5 Cl2 O8 96.2(8)
O6 Cl2 O5 123.5(10)
O6 Cl2 O7 113.0(10)
O6 Cl2 O8 107.1(9)
O7 Cl2 O5 106.2(9)
O7 Cl2 O8 109.0(9)
O6A Cl2A O5A 107.7(8)
O7A Cl2A O5A 105.2(7)
O7A Cl2A O6A 111.9(8)
O7A Cl2A O8A 116.3(8)
O8A Cl2A O5A 107.9(8)
O8A Cl2A O6A 107.5(8)
N1 Ni1 P1 94.8(2)
N1 Ni1 N3 168.0(3)
N2 Ni1 P1 177.5(2)
N2 Ni1 N1 85.0(3)
N2 Ni1 N3 84.4(3)
N3 Ni1 P1 95.5(2)
C10 P1 Ni1 112.4(3)
C10 P1 C16 107.2(6)
C11 P1 Ni1 111.5(3)
C11 P1 C10 106.4(5)
C11 P1 C16 111.4(7)
C16 P1 Ni1 107.9(5)
C16A P1 Ni1 122.6(6)
C16A P1 C10 102.8(8)
C16A P1 C11 99.3(8)
C16A P1 C16 15.5(6)
Ni1 N1 H1 105.7
C1 N1 Ni1 110.9(5)
C1 N1 H1 105.7
C13 N1 Ni1 119.9(6)
C13 N1 H1 105.7
C13 N1 C1 107.9(6)
C2 N2 Ni1 118.7(5)
C6 N2 Ni1 119.0(6)
C6 N2 C2 122.2(7)
Ni1 N3 H3 105.5
C7 N3 Ni1 110.0(5)
C7 N3 H3 105.5
C8 N3 Ni1 120.2(5)
C8 N3 H3 105.5
C8 N3 C7 109.1(6)
N1 C1 H1A 106.5
N1 C1 C14 113.9(7)
C2 C1 N1 108.8(7)
C2 C1 H1A 106.5
C2 C1 C14 114.1(8)
C14 C1 H1A 106.5
N2 C2 C1 113.2(7)
N2 C2 C3 120.0(8)
C3 C2 C1 126.6(8)
C2 C3 H3A 120.7
C2 C3 C4 118.6(8)
C4 C3 H3A 120.7
C3 C4 H4 119.6
C5 C4 C3 120.8(8)
C5 C4 H4 119.6
C4 C5 H5 121.1
C4 C5 C6 117.9(8)
C6 C5 H5 121.1
N2 C6 C5 120.4(8)
N2 C6 C7 112.8(7)
C5 C6 C7 126.6(8)
N3 C7 H7 106.0
C6 C7 N3 107.9(7)
C6 C7 H7 106.0
C6 C7 C15 115.4(8)
C15 C7 N3 114.7(8)
C15 C7 H7 106.0
N3 C8 H8A 108.6
N3 C8 H8B 108.6
H8A C8 H8B 107.6
C9 C8 N3 114.7(7)
C9 C8 H8A 108.6
C9 C8 H8B 108.6
C8 C9 H9A 109.0
C8 C9 H9B 109.0
C8 C9 C10 113.0(7)
H9A C9 H9B 107.8
C10 C9 H9A 109.0
C10 C9 H9B 109.0
P1 C10 H10A 109.4
P1 C10 H10B 109.4
C9 C10 P1 111.4(6)
C9 C10 H10A 109.4
C9 C10 H10B 109.4
H10A C10 H10B 108.0
P1 C11 H11A 109.1
P1 C11 H11B 109.1
H11A C11 H11B 107.9
C12 C11 P1 112.4(7)
C12 C11 H11A 109.1
C12 C11 H11B 109.1
C11 C12 H12A 108.7
C11 C12 H12B 108.7
H12A C12 H12B 107.6
C13 C12 C11 114.2(8)
C13 C12 H12A 108.7
C13 C12 H12B 108.7
N1 C13 C12 115.3(8)
N1 C13 H13A 108.5
N1 C13 H13B 108.5
C12 C13 H13A 108.5
C12 C13 H13B 108.5
H13A C13 H13B 107.5
C1 C14 H14A 109.5
C1 C14 H14B 109.5
C1 C14 H14C 109.5
H14A C14 H14B 109.5
H14A C14 H14C 109.5
H14B C14 H14C 109.5
C7 C15 H15A 109.5
C7 C15 H15B 109.5
C7 C15 H15C 109.5
H15A C15 H15B 109.5
H15A C15 H15C 109.5
H15B C15 H15C 109.5
C17 C16 P1 123.8(10)
C21 C16 P1 118.9(11)
C21 C16 C17 117.3(13)
C16 C17 H17 118.9
C18 C17 C16 122.2(15)
C18 C17 H17 118.9
C17 C18 H18 120.3
C17 C18 C19 119.5(16)
C19 C18 H18 120.3
C18 C19 H19 120.0
C18 C19 C20 120.1(15)
C20 C19 H19 120.0
C19 C20 H20 120.3
C19 C20 C21 119.4(16)
C21 C20 H20 120.3
C16 C21 H21 119.3
C20 C21 C16 121.5(15)
C20 C21 H21 119.3
C17A C16A P1 115.9(12)
C21A C16A P1 122.6(13)
C21A C16A C17A 121.5(14)
C16A C17A H17A 119.7
C16A C17A C18A 120.6(16)
C18A C17A H17A 119.7
C17A C18A H18A 120.8
C19A C18A C17A 118.3(17)
C19A C18A H18A 120.8
C18A C19A H19A 119.4
C18A C19A C20A 121.2(17)
C20A C19A H19A 119.4
C19A C20A H20A 119.9
C19A C20A C21A 120.3(17)
C21A C20A H20A 119.9
C16A C21A C20A 118.1(17)
C16A C21A H21A 120.9
C20A C21A H21A 120.9
H22A C22 H22B 109.5
H22A C22 H22C 109.5
H22B C22 H22C 109.5
C23 C22 H22A 109.5
C23 C22 H22B 109.5
C23 C22 H22C 109.5
O9 C23 C22 121.9(16)
O9 C23 C24 116.9(16)
C22 C23 C24 121.2(13)
C23 C24 H24A 109.5
C23 C24 H24B 109.5
C23 C24 H24C 109.5
H24A C24 H24B 109.5
H24A C24 H24C 109.5
H24B C24 H24C 109.5

loop_
_geom_bond_atom_site_label_1
_geom_bond_atom_site_label_2
_geom_bond_distance
Cl1 O1 1.461(14)
Cl1 O2 1.462(14)
Cl1 O3 1.409(15)
Cl1 O4 1.400(13)
Cl1A O1A 1.446(12)
Cl1A O2A 1.418(15)
Cl1A O3A 1.426(16)
Cl1A O4A 1.438(15)
Cl2 O5 1.451(12)
Cl2 O6 1.375(13)
Cl2 O7 1.419(14)
Cl2 O8 1.502(12)
Cl2A O5A 1.478(12)
Cl2A O6A 1.452(12)
Cl2A O7A 1.317(11)
Cl2A O8A 1.448(12)
Ni1 P1 2.166(2)
Ni1 N1 1.942(6)
Ni1 N2 1.852(7)
Ni1 N3 1.946(6)
P1 C10 1.809(8)
P1 C11 1.797(10)
P1 C16 1.889(12)
P1 C16A 1.753(13)
N1 H1 0.9300
N1 C1 1.512(10)
N1 C13 1.499(11)
N2 C2 1.352(11)
N2 C6 1.337(10)
N3 H3 0.9300
N3 C7 1.515(10)
N3 C8 1.510(11)
C1 H1A 1.0000
C1 C2 1.498(11)
C1 C14 1.523(13)
C2 C3 1.376(11)
C3 H3A 0.9500
C3 C4 1.396(13)
C4 H4 0.9500
C4 C5 1.388(14)
C5 H5 0.9500
C5 C6 1.395(12)
C6 C7 1.495(13)
C7 H7 1.0000
C7 C15 1.501(12)
C8 H8A 0.9900
C8 H8B 0.9900
C8 C9 1.486(12)
C9 H9A 0.9900
C9 H9B 0.9900
C9 C10 1.521(12)
C10 H10A 0.9900
C10 H10B 0.9900
C11 H11A 0.9900
C11 H11B 0.9900
C11 C12 1.527(13)
C12 H12A 0.9900
C12 H12B 0.9900
C12 C13 1.510(12)
C13 H13A 0.9900
C13 H13B 0.9900
C14 H14A 0.9800
C14 H14B 0.9800
C14 H14C 0.9800
C15 H15A 0.9800
C15 H15B 0.9800
C15 H15C 0.9800
C16 C17 1.399(15)
C16 C21 1.399(14)
C17 H17 0.9500
C17 C18 1.386(14)
C18 H18 0.9500
C18 C19 1.390(16)
C19 H19 0.9500
C19 C20 1.396(16)
C20 H20 0.9500
C20 C21 1.399(15)
C21 H21 0.9500
C16A C17A 1.383(19)
C16A C21A 1.382(17)
C17A H17A 0.9500
C17A C18A 1.388(18)
C18A H18A 0.9500
C18A C19A 1.39(2)
C19A H19A 0.9500
C19A C20A 1.39(2)
C20A H20A 0.9500
C20A C21A 1.398(19)
C21A H21A 0.9500
O9 C23 1.159(16)
C22 H22A 0.9800
C22 H22B 0.9800
C22 H22C 0.9800
C22 C23 1.47(2)
C23 C24 1.54(2)
C24 H24A 0.9800
C24 H24B 0.9800
C24 H24C 0.9800
